data_7059557
loop_
_publ_author_name
'Norouzi, Fataneh'
'Khavasi, Hamid Reza'

_publ_section_title
;
 Iodine decorated-UiO-67 MOF as a fluorescent sensor for the detection of
 halogenated aromatic hydrocarbons
;
_journal_issue 21
_journal_name_full 'New Journal of Chemistry'
_journal_page_first 8937
_journal_page_last 8943
_journal_paper_doi 10.1039/D0NJ01149E
_journal_volume 44
_journal_year 2020
_chemical_formula_sum 'C16 H12 I2 O4'
_chemical_formula_weight 522.06
_space_group_crystal_system monoclinic
_space_group_IT_number 15
_space_group_name_Hall '-I 2ya'
_space_group_name_H-M_alt 'I 1 2/a 1'
_atom_sites_solution_hydrogens geom
_atom_sites_solution_primary direct
_atom_sites_solution_secondary difmap
_audit_creation_method SHELXL-2018/3
_audit_update_record
;
2020-04-18 deposited with the CCDC.	2020-05-01 downloaded from the CCDC.
;
_cell_angle_alpha 90
_cell_angle_beta 90.146(9)
_cell_angle_gamma 90
_cell_formula_units_Z 4
_cell_length_a 15.8426(17)
_cell_length_b 7.9016(6)
_cell_length_c 13.7208(14)
_cell_measurement_reflns_used 1860
_cell_measurement_temperature 298(2)
_cell_measurement_theta_max 27.00
_cell_measurement_theta_min 2.57
_cell_volume 1717.6(3)
_computing_cell_refinement 'X-Area 1.31 (Stoe & Cie GmbH, 2005)'
_computing_data_collection 'X-Area 1.31 (Stoe & Cie GmbH, 2005)'
_computing_data_reduction 'X-Area 1.31 (Stoe & Cie GmbH, 2005)'
_computing_structure_refinement 'SHELXL-2018/3 (Sheldrick, 2018)'
_computing_structure_solution 'SHELXS-97 (Sheldrick, 2016)'
_diffrn_ambient_temperature 298(2)
_diffrn_detector_area_resol_mean '0.15 mm'
_diffrn_measured_fraction_theta_full 0.990
_diffrn_measured_fraction_theta_max 0.991
_diffrn_measurement_device_type 'STOE IPDS 2T'
_diffrn_measurement_method 'rotation method'
_diffrn_radiation_source 'fine-focus sealed tube'
_diffrn_radiation_type MoK\a
_diffrn_radiation_wavelength 0.71073
_diffrn_reflns_av_R_equivalents 0.0416
_diffrn_reflns_av_unetI/netI 0.0408
_diffrn_reflns_Laue_measured_fraction_full 0.990
_diffrn_reflns_Laue_measured_fraction_max 0.991
_diffrn_reflns_limit_h_max 20
_diffrn_reflns_limit_h_min -20
_diffrn_reflns_limit_k_max 8
_diffrn_reflns_limit_k_min -10
_diffrn_reflns_limit_l_max 14
_diffrn_reflns_limit_l_min -17
_diffrn_reflns_number 4490
_diffrn_reflns_point_group_measured_fraction_full 0.990
_diffrn_reflns_point_group_measured_fraction_max 0.991
_diffrn_reflns_theta_full 25.242
_diffrn_reflns_theta_max 26.993
_diffrn_reflns_theta_min 2.571
_exptl_absorpt_coefficient_mu 3.675
_exptl_absorpt_correction_T_max 0.3331
_exptl_absorpt_correction_T_min 0.2541
_exptl_absorpt_correction_type numerical
_exptl_absorpt_process_details 'shape of crystal determined optically'
_exptl_crystal_colour Colorless
_exptl_crystal_density_diffrn 2.019
_exptl_crystal_description Prism
_exptl_crystal_F_000 984
_exptl_crystal_size_max 0.40
_exptl_crystal_size_mid 0.35
_exptl_crystal_size_min 0.30
_refine_diff_density_max 0.832
_refine_diff_density_min -0.622
_refine_diff_density_rms 0.134
_refine_ls_extinction_method none
_refine_ls_goodness_of_fit_ref 1.005
_refine_ls_hydrogen_treatment constr
_refine_ls_matrix_type full
_refine_ls_number_parameters 100
_refine_ls_number_reflns 1860
_refine_ls_number_restraints 0
_refine_ls_restrained_S_all 1.005
_refine_ls_R_factor_all 0.0678
_refine_ls_R_factor_gt 0.0420
_refine_ls_shift/su_max 0.004
_refine_ls_shift/su_mean 0.000
_refine_ls_structure_factor_coef Fsqd
_refine_ls_weighting_details 'w=1/[\s^2^(Fo^2^)+(0.0822P)^2^] where P=(Fo^2^+2Fc^2^)/3'
_refine_ls_weighting_scheme calc
_refine_ls_wR_factor_gt 0.1068
_refine_ls_wR_factor_ref 0.1363
_reflns_Friedel_coverage 0.000
_reflns_number_gt 1266
_reflns_number_total 1860
_reflns_threshold_expression 'I > 2\s(I)'
_cod_data_source_file d0nj01149e2.cif
_cod_data_source_block KHD591
_cod_depositor_comments
;Adding full bibliography for 7059557.cif.

 Adding full bibliography for 7059557.cif.
;
_cod_original_sg_symbol_H-M 'I 2/a'
_cod_database_code 7059557
_shelx_shelxl_version_number 2018/3
_shelx_space_group_comment
;
The symmetry employed for this shelxl refinement is uniquely defined
by the following loop, which should always be used as a source of
symmetry information in preference to the above space-group names.
They are only intended as comments.
;

loop_
_space_group_symop_operation_xyz
'x, y, z'
'-x+1/2, y, -z'
'x+1/2, y+1/2, z+1/2'
'-x+1, y+1/2, -z+1/2'
'-x, -y, -z'
'x-1/2, -y, z'
'-x+1/2, -y+1/2, -z+1/2'
'x, -y+1/2, z+1/2'

loop_
_atom_site_label
_atom_site_type_symbol
_atom_site_fract_x
_atom_site_fract_y
_atom_site_fract_z
_atom_site_U_iso_or_equiv
_atom_site_adp_type
_atom_site_occupancy
_atom_site_site_symmetry_order
_atom_site_calc_flag
_atom_site_refinement_flags_posn
_atom_site_refinement_flags_adp
_atom_site_refinement_flags_occupancy
_atom_site_disorder_assembly
_atom_site_disorder_group
C1 C 0.1932(3) -0.0453(8) 0.2933(4) 0.0533(13) Uani 1 1 d . . . . .
H1 H 0.205555 0.029693 0.243051 0.064 Uiso 1 1 calc R U . . .
C2 C 0.2417(3) -0.0451(7) 0.3781(4) 0.0516(13) Uani 1 1 d . . . . .
C3 C 0.2255(4) -0.1562(7) 0.4551(4) 0.0529(14) Uani 1 1 d . . . . .
C4 C 0.1596(4) -0.2714(9) 0.4390(5) 0.0679(17) Uani 1 1 d . . . . .
H4 H 0.148685 -0.351811 0.486846 0.082 Uiso 1 1 calc R U . . .
C5 C 0.1105(4) -0.2719(9) 0.3567(5) 0.0655(17) Uani 1 1 d . . . . .
H5 H 0.066665 -0.349391 0.350207 0.079 Uiso 1 1 calc R U . . .
C6 C 0.1264(4) -0.1577(7) 0.2839(5) 0.0551(14) Uani 1 1 d . . . . .
C7 C 0.0720(4) -0.1417(8) 0.1934(4) 0.0544(14) Uani 1 1 d . . . . .
C8 C -0.0392(5) -0.2631(13) 0.1049(6) 0.095(3) Uani 1 1 d . . . . .
H8A H -0.078865 -0.354551 0.109442 0.114 Uiso 1 1 calc R U . . .
H8B H -0.069171 -0.157703 0.100637 0.114 Uiso 1 1 calc R U . . .
H8C H -0.005076 -0.277550 0.047782 0.114 Uiso 1 1 calc R U . . .
O1 O 0.0795(3) -0.0324(6) 0.1350(4) 0.0733(12) Uani 1 1 d . . . . .
O2 O 0.0151(3) -0.2621(7) 0.1919(3) 0.0823(15) Uani 1 1 d . . . . .
I1 I 0.33852(3) 0.13549(7) 0.38405(4) 0.0860(3) Uani 1 1 d . . . . .

loop_
_atom_site_aniso_label
_atom_site_aniso_U_11
_atom_site_aniso_U_22
_atom_site_aniso_U_33
_atom_site_aniso_U_23
_atom_site_aniso_U_13
_atom_site_aniso_U_12
C1 0.055(3) 0.063(4) 0.042(3) 0.004(3) -0.013(2) -0.004(2)
C2 0.050(3) 0.060(4) 0.045(3) 0.002(3) -0.014(2) -0.002(2)
C3 0.065(3) 0.057(4) 0.036(3) -0.003(2) -0.012(2) 0.000(2)
C4 0.078(4) 0.074(4) 0.051(4) 0.008(3) -0.012(3) -0.017(3)
C5 0.070(4) 0.073(4) 0.054(4) 0.003(3) -0.014(3) -0.023(3)
C6 0.056(3) 0.057(4) 0.052(3) -0.006(3) -0.009(2) -0.004(2)
C7 0.060(3) 0.068(4) 0.035(3) -0.006(3) -0.013(2) -0.008(3)
C8 0.081(5) 0.125(8) 0.080(5) 0.008(5) -0.034(4) -0.039(5)
O1 0.077(3) 0.077(3) 0.066(3) 0.006(3) -0.020(2) -0.016(2)
O2 0.086(3) 0.104(4) 0.057(3) 0.009(3) -0.035(2) -0.033(3)
I1 0.0835(4) 0.0980(5) 0.0764(4) 0.0215(3) -0.0360(3) -0.0388(2)

loop_
_atom_type_symbol
_atom_type_description
_atom_type_scat_dispersion_real
_atom_type_scat_dispersion_imag
_atom_type_scat_source
C C 0.0033 0.0016 'International Tables Vol C Tables 4.2.6.8 and 6.1.1.4'
H H 0.0000 0.0000 'International Tables Vol C Tables 4.2.6.8 and 6.1.1.4'
N N 0.0061 0.0033 'International Tables Vol C Tables 4.2.6.8 and 6.1.1.4'
O O 0.0106 0.0060 'International Tables Vol C Tables 4.2.6.8 and 6.1.1.4'
I I -0.4742 1.8119 'International Tables Vol C Tables 4.2.6.8 and 6.1.1.4'

loop_
_geom_angle_atom_site_label_1
_geom_angle_atom_site_label_2
_geom_angle_atom_site_label_3
_geom_angle
_geom_angle_site_symmetry_1
_geom_angle_site_symmetry_3
_geom_angle_publ_flag
C6 C1 C2 119.8(5) . . ?
C6 C1 H1 120.1 . . ?
C2 C1 H1 120.1 . . ?
C1 C2 C3 121.9(5) . . ?
C1 C2 I1 115.8(4) . . ?
C3 C2 I1 122.2(4) . . ?
C2 C3 C4 115.3(5) . . ?
C2 C3 C3 122.8(5) . 2_556 ?
C4 C3 C3 121.9(5) . 2_556 ?
C5 C4 C3 123.5(6) . . ?
C5 C4 H4 118.2 . . ?
C3 C4 H4 118.2 . . ?
C6 C5 C4 119.6(6) . . ?
C6 C5 H5 120.2 . . ?
C4 C5 H5 120.2 . . ?
C5 C6 C1 119.7(6) . . ?
C5 C6 C7 123.1(5) . . ?
C1 C6 C7 117.1(5) . . ?
O1 C7 O2 126.0(5) . . ?
O1 C7 C6 123.9(6) . . ?
O2 C7 C6 110.1(5) . . ?
O2 C8 H8A 109.5 . . ?
O2 C8 H8B 109.5 . . ?
H8A C8 H8B 109.5 . . ?
O2 C8 H8C 109.5 . . ?
H8A C8 H8C 109.5 . . ?
H8B C8 H8C 109.5 . . ?
C7 O2 C8 114.7(6) . . ?

loop_
_geom_bond_atom_site_label_1
_geom_bond_atom_site_label_2
_geom_bond_distance
_geom_bond_site_symmetry_2
_geom_bond_publ_flag
C1 C6 1.386(8) . ?
C1 C2 1.393(7) . ?
C1 H1 0.9300 . ?
C2 C3 1.399(8) . ?
C2 I1 2.096(5) . ?
C3 C4 1.401(8) . ?
C3 C3 1.455(11) 2_556 ?
C4 C5 1.370(9) . ?
C4 H4 0.9300 . ?
C5 C6 1.370(9) . ?
C5 H5 0.9300 . ?
C6 C7 1.515(8) . ?
C7 O1 1.184(7) . ?
C7 O2 1.310(7) . ?
C8 O2 1.470(8) . ?
C8 H8A 0.9600 . ?
C8 H8B 0.9600 . ?
C8 H8C 0.9600 . ?

loop_
_geom_torsion_atom_site_label_1
_geom_torsion_atom_site_label_2
_geom_torsion_atom_site_label_3
_geom_torsion_atom_site_label_4
_geom_torsion
_geom_torsion_site_symmetry_1
_geom_torsion_site_symmetry_2
_geom_torsion_site_symmetry_3
_geom_torsion_site_symmetry_4
_geom_torsion_publ_flag
C6 C1 C2 C3 0.3(9) . . . . ?
C6 C1 C2 I1 -178.4(4) . . . . ?
C1 C2 C3 C4 2.5(9) . . . . ?
I1 C2 C3 C4 -178.9(5) . . . . ?
C1 C2 C3 C3 -179.0(6) . . . 2_556 ?
I1 C2 C3 C3 -0.3(8) . . . 2_556 ?
C2 C3 C4 C5 -3.5(10) . . . . ?
C3 C3 C4 C5 178.0(7) 2_556 . . . ?
C3 C4 C5 C6 1.6(11) . . . . ?
C4 C5 C6 C1 1.5(10) . . . . ?
C4 C5 C6 C7 -175.9(6) . . . . ?
C2 C1 C6 C5 -2.4(9) . . . . ?
C2 C1 C6 C7 175.2(5) . . . . ?
C5 C6 C7 O1 171.7(7) . . . . ?
C1 C6 C7 O1 -5.8(9) . . . . ?
C5 C6 C7 O2 -6.4(9) . . . . ?
C1 C6 C7 O2 176.1(5) . . . . ?
O1 C7 O2 C8 4.4(10) . . . . ?
C6 C7 O2 C8 -177.6(6) . . . . ?
